data_4347599
loop_
_publ_author_name
'Wang, Haobing'
'Yang, Yang'
'Ma, Haiyan'

_publ_section_title
;
 Exploring Steric Effects in Diastereoselective Synthesis of Chiral
 Aminophenolate Zinc Complexes and Stereoselective Ring-Opening
 Polymerization of rac-Lactide.
;
_journal_issue 15
_journal_name_full 'Inorganic chemistry'
_journal_page_first 7356
_journal_page_last 7372
_journal_paper_doi 10.1021/acs.inorgchem.6b00378
_journal_volume 55
_journal_year 2016
_chemical_absolute_configuration ad
_chemical_formula_sum 'C41 H59 Cl2 N3 O Si2 Zn'
_chemical_formula_weight 802.36
_space_group_crystal_system orthorhombic
_space_group_IT_number 19
_space_group_name_Hall 'P 2ac 2ab'
_space_group_name_H-M_alt 'P 21 21 21'
_atom_sites_solution_hydrogens geom
_audit_creation_method SHELXL-2013
_cell_angle_alpha 90
_cell_angle_beta 90
_cell_angle_gamma 90
_cell_formula_units_Z 4
_cell_length_a 9.5402(10)
_cell_length_b 18.245(2)
_cell_length_c 24.821(3)
_cell_measurement_reflns_used 9955
_cell_measurement_temperature 140(2)
_cell_measurement_theta_max 29.50
_cell_measurement_theta_min 2.29
_cell_volume 4320.4(8)
_computing_cell_refinement 'Bruker SAINT'
_computing_data_collection 'Bruker APEX2'
_computing_data_reduction 'Bruker SAINT'
_computing_molecular_graphics 'Bruker SHELXTL'
_computing_publication_material 'Bruker SHELXTL'
_computing_structure_refinement 'SHELXL-2013 (Sheldrick, 2013)'
_computing_structure_solution 'SHELXS-97 (Sheldrick, 2008)'
_diffrn_ambient_temperature 140(2)
_diffrn_measured_fraction_theta_full 1.000
_diffrn_measured_fraction_theta_max 0.999
_diffrn_measurement_device_type 'Bruker APEX-II CCD'
_diffrn_measurement_method '\f and \w scans'
_diffrn_radiation_type MoK\a
_diffrn_radiation_wavelength 0.71073
_diffrn_reflns_av_R_equivalents 0.0367
_diffrn_reflns_av_unetI/netI 0.0502
_diffrn_reflns_Laue_measured_fraction_full 1.000
_diffrn_reflns_Laue_measured_fraction_max 0.999
_diffrn_reflns_limit_h_max 13
_diffrn_reflns_limit_h_min -13
_diffrn_reflns_limit_k_max 22
_diffrn_reflns_limit_k_min -26
_diffrn_reflns_limit_l_max 35
_diffrn_reflns_limit_l_min -34
_diffrn_reflns_number 42689
_diffrn_reflns_point_group_measured_fraction_full 0.999
_diffrn_reflns_point_group_measured_fraction_max 0.998
_diffrn_reflns_theta_full 25.242
_diffrn_reflns_theta_max 30.460
_diffrn_reflns_theta_min 1.385
_exptl_absorpt_coefficient_mu 0.781
_exptl_absorpt_correction_type none
_exptl_crystal_colour colourless
_exptl_crystal_density_diffrn 1.234
_exptl_crystal_description block
_exptl_crystal_F_000 1704
_exptl_crystal_size_max 0.300
_exptl_crystal_size_mid 0.180
_exptl_crystal_size_min 0.090
_refine_diff_density_max 0.278
_refine_diff_density_min -0.257
_refine_diff_density_rms 0.047
_refine_ls_abs_structure_details
; 
 Flack x determined using 4662 quotients [(I+)-(I-)]/[(I+)+(I-)] 
 (Parsons and Flack (2004), Acta Cryst. A60, s61). 
;
_refine_ls_abs_structure_Flack 0.003(4)
_refine_ls_extinction_method none
_refine_ls_goodness_of_fit_ref 0.996
_refine_ls_hydrogen_treatment constr
_refine_ls_matrix_type full
_refine_ls_number_parameters 458
_refine_ls_number_reflns 13110
_refine_ls_number_restraints 0
_refine_ls_restrained_S_all 0.996
_refine_ls_R_factor_all 0.0385
_refine_ls_R_factor_gt 0.0298
_refine_ls_shift/su_max 0.004
_refine_ls_shift/su_mean 0.000
_refine_ls_structure_factor_coef Fsqd
_refine_ls_weighting_details 'w=1/[\s^2^(Fo^2^)+(0.0282P)^2^] where P=(Fo^2^+2Fc^2^)/3'
_refine_ls_weighting_scheme calc
_refine_ls_wR_factor_gt 0.0653
_refine_ls_wR_factor_ref 0.0684
_reflns_Friedel_coverage 0.814
_reflns_Friedel_fraction_full 0.997
_reflns_Friedel_fraction_max 0.997
_reflns_number_gt 11464
_reflns_number_total 13110
_reflns_threshold_expression 'I > 2\s(I)'
_cod_data_source_file ic6b00378_si_001.cif
_cod_data_source_block mo_dm13049_0m
_cod_database_code 4347599
_shelx_space_group_comment
; 
The symmetry employed for this shelxl refinement is uniquely defined 
by the following loop, which should always be used as a source of 
symmetry information in preference to the above space-group names. 
They are only intended as comments. 
;
_shelx_estimated_absorpt_t_min 0.799
_shelx_estimated_absorpt_t_max 0.933
_shelxl_version_number 2013-4

loop_
_space_group_symop_operation_xyz
'x, y, z'
'x+1/2, -y+1/2, -z'
'-x, y+1/2, -z+1/2'
'-x+1/2, -y, z+1/2'

loop_
_atom_site_label
_atom_site_type_symbol
_atom_site_fract_x
_atom_site_fract_y
_atom_site_fract_z
_atom_site_U_iso_or_equiv
_atom_site_adp_type
_atom_site_occupancy
_atom_site_site_symmetry_order
_atom_site_calc_flag
_atom_site_refinement_flags_posn
_atom_site_refinement_flags_adp
Zn1 Zn 0.79923(2) 0.77977(2) 0.79459(2) 0.01768(5) Uani 1 1 d . .
Si1 Si 0.69941(8) 0.68207(3) 0.89693(2) 0.02674(13) Uani 1 1 d . .
Si2 Si 0.98875(7) 0.67121(4) 0.85044(3) 0.03328(16) Uani 1 1 d . .
Cl1 Cl 1.18673(6) 0.89864(3) 0.72393(2) 0.03288(13) Uani 1 1 d . .
Cl2 Cl 0.94351(8) 0.91103(4) 0.52936(2) 0.04511(18) Uani 1 1 d . .
N1 N 0.69964(18) 0.88335(9) 0.79861(6) 0.0181(3) Uani 1 1 d . .
N2 N 0.66033(17) 0.76094(9) 0.72722(7) 0.0173(3) Uani 1 1 d . .
N3 N 0.82529(18) 0.71161(10) 0.85296(7) 0.0228(4) Uani 1 1 d . .
O1 O 0.96452(14) 0.79257(9) 0.74896(6) 0.0227(3) Uani 1 1 d . .
C1 C 0.9578(2) 0.81748(11) 0.69967(8) 0.0187(4) Uani 1 1 d . .
C2 C 1.0565(2) 0.86896(12) 0.68021(8) 0.0220(4) Uani 1 1 d . .
C3 C 1.0527(2) 0.89766(12) 0.62879(9) 0.0252(5) Uani 1 1 d . .
H3 H 1.1201 0.9327 0.6175 0.030 Uiso 1 1 calc R U
C4 C 0.9484(3) 0.87417(13) 0.59411(8) 0.0260(5) Uani 1 1 d . .
C5 C 0.8500(2) 0.82336(13) 0.61039(9) 0.0246(4) Uani 1 1 d . .
H5 H 0.7797 0.8076 0.5859 0.030 Uiso 1 1 calc R U
C6 C 0.8532(2) 0.79502(11) 0.66261(8) 0.0197(4) Uani 1 1 d . .
C7 C 0.7464(2) 0.73875(12) 0.67945(8) 0.0210(4) Uani 1 1 d . .
H7A H 0.6827 0.7292 0.6487 0.025 Uiso 1 1 calc R U
H7B H 0.7955 0.6924 0.6880 0.025 Uiso 1 1 calc R U
C8 C 0.5854(2) 0.83080(11) 0.71721(8) 0.0190(4) Uani 1 1 d . .
H8A H 0.4927 0.8199 0.7011 0.023 Uiso 1 1 calc R U
H8B H 0.6392 0.8602 0.6908 0.023 Uiso 1 1 calc R U
C9 C 0.5642(2) 0.87610(12) 0.76845(8) 0.0185(4) Uani 1 1 d . .
H9 H 0.4910 0.8532 0.7918 0.022 Uiso 1 1 calc R U
C10 C 0.5222(2) 0.95495(12) 0.75355(9) 0.0236(4) Uani 1 1 d . .
H10A H 0.4669 0.9779 0.7828 0.028 Uiso 1 1 calc R U
H10B H 0.4665 0.9558 0.7199 0.028 Uiso 1 1 calc R U
C11 C 0.6636(2) 0.99482(12) 0.74585(9) 0.0242(4) Uani 1 1 d . .
H11A H 0.6807 1.0050 0.7072 0.029 Uiso 1 1 calc R U
H11B H 0.6643 1.0418 0.7658 0.029 Uiso 1 1 calc R U
C12 C 0.7755(2) 0.94254(11) 0.76824(9) 0.0214(4) Uani 1 1 d . .
H12A H 0.8309 0.9210 0.7384 0.026 Uiso 1 1 calc R U
H12B H 0.8400 0.9692 0.7925 0.026 Uiso 1 1 calc R U
C13 C 0.6712(2) 0.90933(13) 0.85487(8) 0.0231(4) Uani 1 1 d . .
H13A H 0.5944 0.8796 0.8704 0.028 Uiso 1 1 calc R U
H13B H 0.6392 0.9609 0.8535 0.028 Uiso 1 1 calc R U
C14 C 0.7981(3) 0.90430(13) 0.89142(8) 0.0295(5) Uani 1 1 d . .
H14A H 0.8715 0.9382 0.8782 0.035 Uiso 1 1 calc R U
H14B H 0.8363 0.8539 0.8900 0.035 Uiso 1 1 calc R U
C15 C 0.7620(3) 0.92340(16) 0.94943(10) 0.0371(6) Uani 1 1 d . .
H15A H 0.7299 0.9749 0.9511 0.045 Uiso 1 1 calc R U
H15B H 0.6839 0.8918 0.9617 0.045 Uiso 1 1 calc R U
C16 C 0.8861(4) 0.91347(19) 0.98692(12) 0.0529(8) Uani 1 1 d . .
H16A H 0.9171 0.8623 0.9859 0.079 Uiso 1 1 calc R U
H16B H 0.8584 0.9263 1.0238 0.079 Uiso 1 1 calc R U
H16C H 0.9630 0.9454 0.9754 0.079 Uiso 1 1 calc R U
C17 C 0.5639(2) 0.69973(12) 0.74273(8) 0.0217(4) Uani 1 1 d . .
H17A H 0.5144 0.7142 0.7761 0.026 Uiso 1 1 calc R U
H17B H 0.6220 0.6564 0.7515 0.026 Uiso 1 1 calc R U
C18 C 0.4549(2) 0.67650(11) 0.70176(8) 0.0196(4) Uani 1 1 d . .
C19 C 0.3163(2) 0.69995(11) 0.70682(9) 0.0259(4) Uani 1 1 d . .
H19 H 0.2915 0.7326 0.7351 0.031 Uiso 1 1 calc R U
C20 C 0.2148(3) 0.67611(13) 0.67103(10) 0.0327(5) Uani 1 1 d . .
H20 H 0.1204 0.6917 0.6752 0.039 Uiso 1 1 calc R U
C21 C 0.2502(3) 0.62974(14) 0.62929(10) 0.0321(5) Uani 1 1 d . .
H21 H 0.1806 0.6138 0.6046 0.038 Uiso 1 1 calc R U
C22 C 0.3873(3) 0.60652(13) 0.62357(9) 0.0274(5) Uani 1 1 d . .
H22 H 0.4119 0.5750 0.5946 0.033 Uiso 1 1 calc R U
C23 C 0.4890(2) 0.62897(12) 0.65977(8) 0.0218(4) Uani 1 1 d . .
H23 H 0.5826 0.6119 0.6560 0.026 Uiso 1 1 calc R U
C24 C 0.6475(4) 0.58454(17) 0.88361(15) 0.0619(10) Uani 1 1 d . .
H24A H 0.5951 0.5819 0.8497 0.093 Uiso 1 1 calc R U
H24B H 0.5885 0.5668 0.9132 0.093 Uiso 1 1 calc R U
H24C H 0.7318 0.5541 0.8810 0.093 Uiso 1 1 calc R U
C25 C 0.7514(3) 0.6907(2) 0.96946(10) 0.0502(8) Uani 1 1 d . .
H25A H 0.8250 0.6550 0.9777 0.075 Uiso 1 1 calc R U
H25B H 0.6697 0.6814 0.9924 0.075 Uiso 1 1 calc R U
H25C H 0.7866 0.7403 0.9762 0.075 Uiso 1 1 calc R U
C26 C 0.5317(3) 0.73607(18) 0.89465(11) 0.0434(7) Uani 1 1 d . .
H26A H 0.5433 0.7817 0.9150 0.065 Uiso 1 1 calc R U
H26B H 0.4558 0.7071 0.9106 0.065 Uiso 1 1 calc R U
H26C H 0.5084 0.7476 0.8571 0.065 Uiso 1 1 calc R U
C27 C 1.1318(3) 0.74129(19) 0.85135(12) 0.0481(8) Uani 1 1 d . .
H27A H 1.1199 0.7748 0.8208 0.072 Uiso 1 1 calc R U
H27B H 1.2228 0.7167 0.8486 0.072 Uiso 1 1 calc R U
H27C H 1.1275 0.7691 0.8851 0.072 Uiso 1 1 calc R U
C28 C 1.0040(3) 0.61254(16) 0.78832(13) 0.0506(7) Uani 1 1 d . .
H28A H 0.9349 0.5729 0.7900 0.076 Uiso 1 1 calc R U
H28B H 1.0985 0.5916 0.7864 0.076 Uiso 1 1 calc R U
H28C H 0.9866 0.6426 0.7563 0.076 Uiso 1 1 calc R U
C29 C 1.0310(4) 0.6084(2) 0.90827(15) 0.0667(11) Uani 1 1 d . .
H29A H 1.0481 0.6376 0.9408 0.100 Uiso 1 1 calc R U
H29B H 1.1150 0.5798 0.8997 0.100 Uiso 1 1 calc R U
H29C H 0.9520 0.5752 0.9145 0.100 Uiso 1 1 calc R U
C30 C 0.8486(3) 0.58039(19) 0.60007(13) 0.0478(7) Uani 1 1 d . .
H30 H 0.8913 0.6273 0.6024 0.057 Uiso 1 1 calc R U
C31 C 0.8675(3) 0.5303(2) 0.64048(13) 0.0580(10) Uani 1 1 d . .
H31 H 0.9222 0.5427 0.6711 0.070 Uiso 1 1 calc R U
C32 C 0.8075(4) 0.4619(2) 0.63678(11) 0.0581(9) Uani 1 1 d . .
H32 H 0.8223 0.4269 0.6645 0.070 Uiso 1 1 calc R U
C33 C 0.7253(3) 0.44399(19) 0.59262(13) 0.0503(8) Uani 1 1 d . .
H33 H 0.6828 0.3970 0.5901 0.060 Uiso 1 1 calc R U
C34 C 0.7060(3) 0.49492(18) 0.55253(11) 0.0462(7) Uani 1 1 d . .
H34 H 0.6495 0.4832 0.5222 0.055 Uiso 1 1 calc R U
C35 C 0.7679(3) 0.56272(18) 0.55603(11) 0.0450(7) Uani 1 1 d . .
H35 H 0.7548 0.5975 0.5280 0.054 Uiso 1 1 calc R U
C36 C 0.3653(3) 0.81406(17) 0.57849(12) 0.0491(7) Uani 1 1 d . .
H36 H 0.2913 0.7970 0.6008 0.059 Uiso 1 1 calc R U
C37 C 0.4127(3) 0.77148(18) 0.53679(13) 0.0511(7) Uani 1 1 d . .
H37 H 0.3715 0.7249 0.5303 0.061 Uiso 1 1 calc R U
C38 C 0.5203(3) 0.79605(19) 0.50407(12) 0.0500(8) Uani 1 1 d . .
H38 H 0.5537 0.7663 0.4754 0.060 Uiso 1 1 calc R U
C39 C 0.5781(3) 0.8636(2) 0.51336(12) 0.0487(8) Uani 1 1 d . .
H39 H 0.6511 0.8811 0.4907 0.058 Uiso 1 1 calc R U
C40 C 0.5309(3) 0.90636(17) 0.55545(11) 0.0448(7) Uani 1 1 d . .
H40 H 0.5716 0.9530 0.5619 0.054 Uiso 1 1 calc R U
C41 C 0.4247(3) 0.88123(16) 0.58800(11) 0.0413(6) Uani 1 1 d . .
H41 H 0.3924 0.9105 0.6171 0.050 Uiso 1 1 calc R U

loop_
_atom_site_aniso_label
_atom_site_aniso_U_11
_atom_site_aniso_U_22
_atom_site_aniso_U_33
_atom_site_aniso_U_23
_atom_site_aniso_U_13
_atom_site_aniso_U_12
Zn1 0.01818(10) 0.01727(10) 0.01759(10) 0.00145(9) -0.00027(9) -0.00027(9)
Si1 0.0337(3) 0.0234(3) 0.0231(3) 0.0049(2) 0.0040(3) -0.0046(3)
Si2 0.0293(3) 0.0340(4) 0.0366(3) 0.0135(3) -0.0014(3) 0.0085(3)
Cl1 0.0222(3) 0.0439(3) 0.0325(3) -0.0001(2) -0.0035(2) -0.0111(2)
Cl2 0.0603(4) 0.0529(4) 0.0222(3) 0.0115(3) -0.0019(3) -0.0286(4)
N1 0.0164(7) 0.0177(7) 0.0200(7) -0.0011(6) -0.0014(7) -0.0012(7)
N2 0.0197(8) 0.0141(8) 0.0183(7) 0.0005(6) -0.0001(6) -0.0046(6)
N3 0.0259(9) 0.0219(9) 0.0207(8) 0.0056(7) 0.0001(7) 0.0003(8)
O1 0.0186(7) 0.0282(9) 0.0212(7) 0.0042(6) 0.0007(5) 0.0013(6)
C1 0.0164(8) 0.0197(10) 0.0200(9) -0.0008(8) 0.0036(7) 0.0025(7)
C2 0.0178(9) 0.0253(11) 0.0230(10) -0.0037(9) 0.0022(8) -0.0020(8)
C3 0.0251(10) 0.0240(11) 0.0266(10) 0.0000(9) 0.0069(8) -0.0056(9)
C4 0.0333(12) 0.0279(12) 0.0170(9) 0.0035(9) 0.0033(9) -0.0066(10)
C5 0.0278(11) 0.0239(11) 0.0222(10) -0.0027(9) 0.0012(8) -0.0056(9)
C6 0.0201(9) 0.0174(10) 0.0217(9) -0.0019(8) 0.0033(7) -0.0020(8)
C7 0.0255(10) 0.0191(10) 0.0184(9) -0.0021(8) 0.0026(8) -0.0042(8)
C8 0.0185(9) 0.0162(9) 0.0222(10) 0.0008(7) -0.0015(7) -0.0028(7)
C9 0.0145(9) 0.0191(10) 0.0220(9) 0.0004(8) -0.0009(7) -0.0021(7)
C10 0.0189(10) 0.0198(10) 0.0320(11) -0.0019(9) -0.0019(9) 0.0009(8)
C11 0.0228(10) 0.0183(10) 0.0315(11) 0.0014(9) 0.0016(8) -0.0007(8)
C12 0.0178(10) 0.0173(10) 0.0291(10) -0.0009(8) 0.0016(8) -0.0034(7)
C13 0.0249(11) 0.0236(10) 0.0209(9) -0.0051(8) -0.0008(8) 0.0007(9)
C14 0.0294(11) 0.0318(12) 0.0274(10) -0.0073(9) -0.0051(10) 0.0022(11)
C15 0.0494(16) 0.0351(14) 0.0268(12) -0.0059(11) -0.0090(10) 0.0045(12)
C16 0.071(2) 0.0527(19) 0.0348(15) -0.0027(13) -0.0232(14) -0.0045(17)
C17 0.0273(10) 0.0186(10) 0.0193(9) 0.0019(8) 0.0006(8) -0.0071(8)
C18 0.0226(9) 0.0155(9) 0.0208(9) 0.0020(8) 0.0019(8) -0.0066(7)
C19 0.0266(10) 0.0185(9) 0.0324(10) -0.0017(9) 0.0046(10) -0.0039(8)
C20 0.0219(11) 0.0284(12) 0.0478(14) 0.0060(11) -0.0026(10) -0.0011(10)
C21 0.0332(12) 0.0288(12) 0.0342(12) 0.0035(10) -0.0100(10) -0.0121(10)
C22 0.0383(13) 0.0218(11) 0.0221(10) -0.0023(9) 0.0006(9) -0.0081(10)
C23 0.0227(10) 0.0178(10) 0.0249(10) 0.0008(8) 0.0035(8) -0.0043(8)
C24 0.080(2) 0.0339(16) 0.072(2) -0.0063(16) 0.0335(19) -0.0229(16)
C25 0.0587(18) 0.066(2) 0.0256(12) 0.0103(13) 0.0007(12) -0.0035(16)
C26 0.0360(14) 0.0569(19) 0.0373(13) 0.0137(13) 0.0131(11) 0.0007(13)
C27 0.0304(13) 0.071(2) 0.0431(15) 0.0136(14) -0.0117(12) -0.0052(13)
C28 0.0530(17) 0.0361(15) 0.0628(18) 0.0018(14) 0.0165(15) 0.0172(13)
C29 0.055(2) 0.072(3) 0.073(2) 0.041(2) -0.0043(17) 0.0214(19)
C30 0.0332(14) 0.0542(19) 0.0561(18) -0.0170(15) 0.0091(13) 0.0053(13)
C31 0.0473(17) 0.088(3) 0.0391(16) -0.0234(17) -0.0089(13) 0.0292(18)
C32 0.068(2) 0.075(2) 0.0315(13) 0.0148(15) 0.0088(15) 0.033(2)
C33 0.0479(18) 0.0483(18) 0.0547(18) 0.0051(15) 0.0089(14) 0.0023(14)
C34 0.0415(15) 0.0559(18) 0.0411(14) -0.0016(13) -0.0112(14) 0.0059(16)
C35 0.0500(17) 0.0494(18) 0.0356(14) 0.0066(13) 0.0050(12) 0.0149(14)
C36 0.0580(18) 0.0401(17) 0.0493(17) 0.0114(14) 0.0153(14) 0.0009(14)
C37 0.0600(19) 0.0331(16) 0.0603(18) -0.0013(14) 0.0058(15) -0.0003(14)
C38 0.0525(17) 0.058(2) 0.0397(14) -0.0079(14) 0.0004(13) 0.0140(15)
C39 0.0391(16) 0.068(2) 0.0393(15) 0.0117(15) 0.0041(12) -0.0056(15)
C40 0.0489(16) 0.0385(15) 0.0470(16) 0.0074(13) -0.0107(13) -0.0036(14)
C41 0.0491(16) 0.0382(15) 0.0365(13) 0.0027(12) 0.0011(12) 0.0119(13)

loop_
_atom_type_symbol
_atom_type_description
_atom_type_scat_dispersion_real
_atom_type_scat_dispersion_imag
_atom_type_scat_source
C C 0.0033 0.0016 'International Tables Vol C Tables 4.2.6.8 and 6.1.1.4'
H H 0.0000 0.0000 'International Tables Vol C Tables 4.2.6.8 and 6.1.1.4'
N N 0.0061 0.0033 'International Tables Vol C Tables 4.2.6.8 and 6.1.1.4'
O O 0.0106 0.0060 'International Tables Vol C Tables 4.2.6.8 and 6.1.1.4'
Si Si 0.0817 0.0704 'International Tables Vol C Tables 4.2.6.8 and 6.1.1.4'
Cl Cl 0.1484 0.1585 'International Tables Vol C Tables 4.2.6.8 and 6.1.1.4'
Zn Zn 0.2839 1.4301 'International Tables Vol C Tables 4.2.6.8 and 6.1.1.4'

loop_
_geom_angle_atom_site_label_1
_geom_angle_atom_site_label_2
_geom_angle_atom_site_label_3
_geom_angle
N3 Zn1 O1 114.14(7)
N3 Zn1 N1 126.79(7)
O1 Zn1 N1 106.40(6)
N3 Zn1 N2 123.97(7)
O1 Zn1 N2 93.74(6)
N1 Zn1 N2 84.44(6)
N3 Si1 C25 113.63(12)
N3 Si1 C24 111.83(12)
C25 Si1 C24 108.60(17)
N3 Si1 C26 114.43(10)
C25 Si1 C26 102.11(14)
C24 Si1 C26 105.49(17)
N3 Si2 C27 111.51(12)
N3 Si2 C29 115.23(13)
C27 Si2 C29 104.53(16)
N3 Si2 C28 110.02(12)
C27 Si2 C28 110.01(15)
C29 Si2 C28 105.21(16)
C9 N1 C13 109.70(15)
C9 N1 C12 103.16(15)
C13 N1 C12 109.09(16)
C9 N1 Zn1 106.53(12)
C13 N1 Zn1 114.03(12)
C12 N1 Zn1 113.69(12)
C8 N2 C17 112.84(16)
C8 N2 C7 111.34(15)
C17 N2 C7 109.79(15)
C8 N2 Zn1 106.79(12)
C17 N2 Zn1 107.23(12)
C7 N2 Zn1 108.64(12)
Si1 N3 Si2 121.54(10)
Si1 N3 Zn1 126.38(10)
Si2 N3 Zn1 111.42(9)
C1 O1 Zn1 122.99(12)
O1 C1 C2 121.20(18)
O1 C1 C6 122.76(18)
C2 C1 C6 116.03(18)
C3 C2 C1 123.36(19)
C3 C2 Cl1 118.61(17)
C1 C2 Cl1 118.02(16)
C2 C3 C4 118.5(2)
C2 C3 H3 120.8
C4 C3 H3 120.8
C5 C4 C3 121.0(2)
C5 C4 Cl2 120.75(18)
C3 C4 Cl2 118.24(17)
C4 C5 C6 120.4(2)
C4 C5 H5 119.8
C6 C5 H5 119.8
C5 C6 C1 120.70(19)
C5 C6 C7 119.71(19)
C1 C6 C7 119.57(18)
N2 C7 C6 113.98(17)
N2 C7 H7A 108.8
C6 C7 H7A 108.8
N2 C7 H7B 108.8
C6 C7 H7B 108.8
H7A C7 H7B 107.7
N2 C8 C9 112.87(16)
N2 C8 H8A 109.0
C9 C8 H8A 109.0
N2 C8 H8B 109.0
C9 C8 H8B 109.0
H8A C8 H8B 107.8
N1 C9 C8 110.44(16)
N1 C9 C10 105.19(16)
C8 C9 C10 109.86(17)
N1 C9 H9 110.4
C8 C9 H9 110.4
C10 C9 H9 110.4
C9 C10 C11 104.05(16)
C9 C10 H10A 110.9
C11 C10 H10A 110.9
C9 C10 H10B 110.9
C11 C10 H10B 110.9
H10A C10 H10B 109.0
C12 C11 C10 105.65(17)
C12 C11 H11A 110.6
C10 C11 H11A 110.6
C12 C11 H11B 110.6
C10 C11 H11B 110.6
H11A C11 H11B 108.7
N1 C12 C11 107.05(16)
N1 C12 H12A 110.3
C11 C12 H12A 110.3
N1 C12 H12B 110.3
C11 C12 H12B 110.3
H12A C12 H12B 108.6
N1 C13 C14 113.20(17)
N1 C13 H13A 108.9
C14 C13 H13A 108.9
N1 C13 H13B 108.9
C14 C13 H13B 108.9
H13A C13 H13B 107.8
C13 C14 C15 111.9(2)
C13 C14 H14A 109.2
C15 C14 H14A 109.2
C13 C14 H14B 109.2
C15 C14 H14B 109.2
H14A C14 H14B 107.9
C16 C15 C14 112.1(2)
C16 C15 H15A 109.2
C14 C15 H15A 109.2
C16 C15 H15B 109.2
C14 C15 H15B 109.2
H15A C15 H15B 107.9
C15 C16 H16A 109.5
C15 C16 H16B 109.5
H16A C16 H16B 109.5
C15 C16 H16C 109.5
H16A C16 H16C 109.5
H16B C16 H16C 109.5
N2 C17 C18 117.25(16)
N2 C17 H17A 108.0
C18 C17 H17A 108.0
N2 C17 H17B 108.0
C18 C17 H17B 108.0
H17A C17 H17B 107.2
C23 C18 C19 118.64(19)
C23 C18 C17 121.01(19)
C19 C18 C17 120.29(19)
C20 C19 C18 120.6(2)
C20 C19 H19 119.7
C18 C19 H19 119.7
C21 C20 C19 120.2(2)
C21 C20 H20 119.9
C19 C20 H20 119.9
C20 C21 C22 119.8(2)
C20 C21 H21 120.1
C22 C21 H21 120.1
C21 C22 C23 120.4(2)
C21 C22 H22 119.8
C23 C22 H22 119.8
C22 C23 C18 120.4(2)
C22 C23 H23 119.8
C18 C23 H23 119.8
Si1 C24 H24A 109.5
Si1 C24 H24B 109.5
H24A C24 H24B 109.5
Si1 C24 H24C 109.5
H24A C24 H24C 109.5
H24B C24 H24C 109.5
Si1 C25 H25A 109.5
Si1 C25 H25B 109.5
H25A C25 H25B 109.5
Si1 C25 H25C 109.5
H25A C25 H25C 109.5
H25B C25 H25C 109.5
Si1 C26 H26A 109.5
Si1 C26 H26B 109.5
H26A C26 H26B 109.5
Si1 C26 H26C 109.5
H26A C26 H26C 109.5
H26B C26 H26C 109.5
Si2 C27 H27A 109.5
Si2 C27 H27B 109.5
H27A C27 H27B 109.5
Si2 C27 H27C 109.5
H27A C27 H27C 109.5
H27B C27 H27C 109.5
Si2 C28 H28A 109.5
Si2 C28 H28B 109.5
H28A C28 H28B 109.5
Si2 C28 H28C 109.5
H28A C28 H28C 109.5
H28B C28 H28C 109.5
Si2 C29 H29A 109.5
Si2 C29 H29B 109.5
H29A C29 H29B 109.5
Si2 C29 H29C 109.5
H29A C29 H29C 109.5
H29B C29 H29C 109.5
C31 C30 C35 119.9(3)
C31 C30 H30 120.0
C35 C30 H30 120.0
C30 C31 C32 120.1(3)
C30 C31 H31 119.9
C32 C31 H31 119.9
C31 C32 C33 120.1(3)
C31 C32 H32 119.9
C33 C32 H32 119.9
C34 C33 C32 119.3(3)
C34 C33 H33 120.4
C32 C33 H33 120.4
C35 C34 C33 120.4(3)
C35 C34 H34 119.8
C33 C34 H34 119.8
C34 C35 C30 120.1(3)
C34 C35 H35 119.9
C30 C35 H35 119.9
C41 C36 C37 120.0(3)
C41 C36 H36 120.0
C37 C36 H36 120.0
C36 C37 C38 120.3(3)
C36 C37 H37 119.9
C38 C37 H37 119.9
C39 C38 C37 119.4(3)
C39 C38 H38 120.3
C37 C38 H38 120.3
C38 C39 C40 120.3(3)
C38 C39 H39 119.8
C40 C39 H39 119.8
C41 C40 C39 119.8(3)
C41 C40 H40 120.1
C39 C40 H40 120.1
C36 C41 C40 120.1(3)
C36 C41 H41 119.9
C40 C41 H41 119.9

loop_
_geom_bond_atom_site_label_1
_geom_bond_atom_site_label_2
_geom_bond_distance
Zn1 N3 1.9253(17)
Zn1 O1 1.9557(14)
Zn1 N1 2.1176(16)
Zn1 N2 2.1611(17)
Si1 N3 1.7098(18)
Si1 C25 1.874(3)
Si1 C24 1.876(3)
Si1 C26 1.880(3)
Si2 N3 1.7261(19)
Si2 C27 1.870(3)
Si2 C29 1.880(3)
Si2 C28 1.883(3)
Cl1 C2 1.736(2)
Cl2 C4 1.743(2)
N1 C9 1.499(2)
N1 C13 1.499(2)
N1 C12 1.503(3)
N2 C8 1.483(3)
N2 C17 1.497(3)
N2 C7 1.498(3)
O1 C1 1.307(2)
C1 C2 1.415(3)
C1 C6 1.418(3)
C2 C3 1.380(3)
C3 C4 1.384(3)
C3 H3 0.9500
C4 C5 1.380(3)
C5 C6 1.396(3)
C5 H5 0.9500
C6 C7 1.506(3)
C7 H7A 0.9900
C7 H7B 0.9900
C8 C9 1.530(3)
C8 H8A 0.9900
C8 H8B 0.9900
C9 C10 1.538(3)
C9 H9 1.0000
C10 C11 1.544(3)
C10 H10A 0.9900
C10 H10B 0.9900
C11 C12 1.535(3)
C11 H11A 0.9900
C11 H11B 0.9900
C12 H12A 0.9900
C12 H12B 0.9900
C13 C14 1.515(3)
C13 H13A 0.9900
C13 H13B 0.9900
C14 C15 1.521(3)
C14 H14A 0.9900
C14 H14B 0.9900
C15 C16 1.517(4)
C15 H15A 0.9900
C15 H15B 0.9900
C16 H16A 0.9800
C16 H16B 0.9800
C16 H16C 0.9800
C17 C18 1.515(3)
C17 H17A 0.9900
C17 H17B 0.9900
C18 C23 1.394(3)
C18 C19 1.395(3)
C19 C20 1.384(3)
C19 H19 0.9500
C20 C21 1.380(4)
C20 H20 0.9500
C21 C22 1.383(4)
C21 H21 0.9500
C22 C23 1.384(3)
C22 H22 0.9500
C23 H23 0.9500
C24 H24A 0.9800
C24 H24B 0.9800
C24 H24C 0.9800
C25 H25A 0.9800
C25 H25B 0.9800
C25 H25C 0.9800
C26 H26A 0.9800
C26 H26B 0.9800
C26 H26C 0.9800
C27 H27A 0.9800
C27 H27B 0.9800
C27 H27C 0.9800
C28 H28A 0.9800
C28 H28B 0.9800
C28 H28C 0.9800
C29 H29A 0.9800
C29 H29B 0.9800
C29 H29C 0.9800
C30 C31 1.369(5)
C30 C35 1.376(4)
C30 H30 0.9500
C31 C32 1.376(5)
C31 H31 0.9500
C32 C33 1.387(5)
C32 H32 0.9500
C33 C34 1.374(4)
C33 H33 0.9500
C34 C35 1.373(4)
C34 H34 0.9500
C35 H35 0.9500
C36 C41 1.370(4)
C36 C37 1.371(4)
C36 H36 0.9500
C37 C38 1.383(4)
C37 H37 0.9500
C38 C39 1.370(5)
C38 H38 0.9500
C39 C40 1.380(4)
C39 H39 0.9500
C40 C41 1.374(4)
C40 H40 0.9500
C41 H41 0.9500

loop_
_geom_hbond_atom_site_label_D
_geom_hbond_atom_site_label_H
_geom_hbond_atom_site_label_A
_geom_hbond_distance_DH
_geom_hbond_distance_HA
_geom_hbond_distance_DA
_geom_hbond_angle_DHA
_geom_hbond_site_symmetry_A
C10 H10B Cl1 0.99 2.87 3.441(2) 117.7 1_455

loop_
_geom_torsion_atom_site_label_1
_geom_torsion_atom_site_label_2
_geom_torsion_atom_site_label_3
_geom_torsion_atom_site_label_4
_geom_torsion
C25 Si1 N3 Si2 61.06(18)
C24 Si1 N3 Si2 -62.32(19)
C26 Si1 N3 Si2 177.82(14)
C25 Si1 N3 Zn1 -129.07(16)
C24 Si1 N3 Zn1 107.55(18)
C26 Si1 N3 Zn1 -12.31(18)
C27 Si2 N3 Si1 -131.79(14)
C29 Si2 N3 Si1 -12.9(2)
C28 Si2 N3 Si1 105.85(15)
C27 Si2 N3 Zn1 56.96(14)
C29 Si2 N3 Zn1 175.89(16)
C28 Si2 N3 Zn1 -65.40(14)
Zn1 O1 C1 C2 137.81(16)
Zn1 O1 C1 C6 -42.4(3)
O1 C1 C2 C3 -179.0(2)
C6 C1 C2 C3 1.1(3)
O1 C1 C2 Cl1 -0.4(3)
C6 C1 C2 Cl1 179.80(15)
C1 C2 C3 C4 -1.0(3)
Cl1 C2 C3 C4 -179.68(18)
C2 C3 C4 C5 0.1(4)
C2 C3 C4 Cl2 179.64(17)
C3 C4 C5 C6 0.6(4)
Cl2 C4 C5 C6 -178.91(18)
C4 C5 C6 C1 -0.4(3)
C4 C5 C6 C7 -179.1(2)
O1 C1 C6 C5 179.79(19)
C2 C1 C6 C5 -0.4(3)
O1 C1 C6 C7 -1.6(3)
C2 C1 C6 C7 178.27(18)
C8 N2 C7 C6 57.8(2)
C17 N2 C7 C6 -176.55(17)
Zn1 N2 C7 C6 -59.58(19)
C5 C6 C7 N2 -122.1(2)
C1 C6 C7 N2 59.2(3)
C17 N2 C8 C9 87.13(19)
C7 N2 C8 C9 -148.89(17)
Zn1 N2 C8 C9 -30.44(18)
C13 N1 C9 C8 -164.71(16)
C12 N1 C9 C8 79.15(19)
Zn1 N1 C9 C8 -40.84(17)
C13 N1 C9 C10 76.81(19)
C12 N1 C9 C10 -39.33(19)
Zn1 N1 C9 C10 -159.32(13)
N2 C8 C9 N1 49.6(2)
N2 C8 C9 C10 165.21(16)
N1 C9 C10 C11 31.8(2)
C8 C9 C10 C11 -87.1(2)
C9 C10 C11 C12 -11.8(2)
C9 N1 C12 C11 31.7(2)
C13 N1 C12 C11 -84.8(2)
Zn1 N1 C12 C11 146.66(14)
C10 C11 C12 N1 -12.1(2)
C9 N1 C13 C14 168.92(18)
C12 N1 C13 C14 -78.8(2)
Zn1 N1 C13 C14 49.6(2)
N1 C13 C14 C15 -174.02(19)
C13 C14 C15 C16 176.1(2)
C8 N2 C17 C18 62.3(2)
C7 N2 C17 C18 -62.5(2)
Zn1 N2 C17 C18 179.60(15)
N2 C17 C18 C23 81.9(2)
N2 C17 C18 C19 -100.9(2)
C23 C18 C19 C20 0.4(3)
C17 C18 C19 C20 -176.88(19)
C18 C19 C20 C21 -1.1(3)
C19 C20 C21 C22 0.6(4)
C20 C21 C22 C23 0.6(4)
C21 C22 C23 C18 -1.4(3)
C19 C18 C23 C22 0.9(3)
C17 C18 C23 C22 178.09(19)
C35 C30 C31 C32 0.9(4)
C30 C31 C32 C33 -1.3(5)
C31 C32 C33 C34 0.7(5)
C32 C33 C34 C35 0.3(5)
C33 C34 C35 C30 -0.7(5)
C31 C30 C35 C34 0.1(4)
C41 C36 C37 C38 -0.1(5)
C36 C37 C38 C39 -0.6(5)
C37 C38 C39 C40 0.9(5)
C38 C39 C40 C41 -0.4(5)
C37 C36 C41 C40 0.6(5)
C39 C40 C41 C36 -0.4(4)
